data_2312062
loop_
_publ_author_name
'Erzunov, Dmitry'
'Rassolova, Anastasia'
'Rumyantsev, Roman'
'Maizlish, Vladimir'
'Tikhomirova, Tatiana'
'Vashurin, Arthur'

_publ_section_title
;
 Crystal structures of 4-(2/3-meth-oxy-phen-oxy)phthalo-nitrile.
;
_journal_coeditor_code YZ2027
_journal_issue 'Pt 3'
_journal_name_full 'Acta crystallographica. Section E, Crystallographic communications'
_journal_page_first 172
_journal_page_last 176
_journal_paper_doi 10.1107/S2056989023000518
_journal_volume 79
_journal_year 2023
_chemical_formula_iupac 'C15 H10 N2 O2'
_chemical_formula_moiety 'C15 H10 N2 O2'
_chemical_formula_sum 'C15 H10 N2 O2'
_chemical_formula_weight 250.25
_chemical_name_common
;
4-(3-Methoxyphenoxy)phthalonitrile
;
_chemical_name_systematic
;
4-(3-Methoxyphenoxy)benzene-1,2-dicarbonitrile
;
_space_group_crystal_system triclinic
_space_group_IT_number 2
_space_group_name_Hall '-P 1'
_space_group_name_H-M_alt 'P -1'
_atom_sites_solution_hydrogens geom
_atom_sites_solution_primary dual
_atom_sites_solution_secondary difmap
_audit_creation_method SHELXL-2018/3
_cell_angle_alpha 104.6380(10)
_cell_angle_beta 95.0780(10)
_cell_angle_gamma 110.5700(10)
_cell_formula_units_Z 2
_cell_length_a 8.0609(3)
_cell_length_b 8.4672(4)
_cell_length_c 9.9999(4)
_cell_measurement_reflns_used 9781
_cell_measurement_temperature 100(2)
_cell_measurement_theta_max 30.09
_cell_measurement_theta_min 2.70
_cell_volume 606.31(4)
_computing_cell_refinement
;
SAINT (Bruker, 2003)
;
_computing_data_collection
;
APEX3 (Bruker, 2003)
;
_computing_data_reduction
;
SAINT (Bruker, 2003)
;
_computing_molecular_graphics
;
SHELXTL (Sheldrick, 2008)
;
_computing_publication_material
;
Mercury (Macrae <i>et al.</i>,  2020)
;
_computing_structure_refinement
;
<i>SHELXL2018/3</i> (Sheldrick, 2015b)
;
_computing_structure_solution
;
<i>SHELXT2014/5</i> (Sheldrick, 2015a)
;
_diffrn_ambient_temperature 100(2)
_diffrn_measured_fraction_theta_full 0.999
_diffrn_measured_fraction_theta_max 0.999
_diffrn_measurement_device_type 'Bruker D8 Quest (CMOS)'
_diffrn_measurement_method '\w scans'
_diffrn_radiation_type MoK\a
_diffrn_radiation_wavelength 0.71073
_diffrn_reflns_av_R_equivalents 0.0165
_diffrn_reflns_av_unetI/netI 0.0179
_diffrn_reflns_limit_h_max 11
_diffrn_reflns_limit_h_min -11
_diffrn_reflns_limit_k_max 11
_diffrn_reflns_limit_k_min -11
_diffrn_reflns_limit_l_max 13
_diffrn_reflns_limit_l_min -13
_diffrn_reflns_number 10029
_diffrn_reflns_theta_full 25.242
_diffrn_reflns_theta_max 29.574
_diffrn_reflns_theta_min 2.146
_diffrn_source 'microfocus tube'
_exptl_absorpt_coefficient_mu 0.093
_exptl_absorpt_correction_T_max 0.9705
_exptl_absorpt_correction_T_min 0.9033
_exptl_absorpt_correction_type multi-scan
_exptl_absorpt_process_details
;
(SADABS; Krause <i>et al.</i>,  2015)
;
_exptl_crystal_colour colorless
_exptl_crystal_density_diffrn 1.371
_exptl_crystal_description prism
_exptl_crystal_F_000 260
_exptl_crystal_size_max 0.450
_exptl_crystal_size_mid 0.300
_exptl_crystal_size_min 0.270
_refine_diff_density_max 0.365
_refine_diff_density_min -0.270
_refine_ls_extinction_method none
_refine_ls_goodness_of_fit_ref 1.056
_refine_ls_hydrogen_treatment constr
_refine_ls_matrix_type full
_refine_ls_number_parameters 173
_refine_ls_number_reflns 3395
_refine_ls_number_restraints 0
_refine_ls_restrained_S_all 1.056
_refine_ls_R_factor_all 0.0434
_refine_ls_R_factor_gt 0.0386
_refine_ls_shift/su_max 0.000
_refine_ls_shift/su_mean 0.000
_refine_ls_structure_factor_coef Fsqd
_refine_ls_weighting_details 'w=1/[\s^2^(Fo^2^)+(0.0528P)^2^+0.2143P] where P=(Fo^2^+2Fc^2^)/3'
_refine_ls_weighting_scheme calc
_refine_ls_wR_factor_gt 0.1017
_refine_ls_wR_factor_ref 0.1052
_reflns_number_gt 3040
_reflns_number_total 3395
_reflns_threshold_expression 'I > 2\s(I)'
_cod_data_source_file yz2027sup1.cif
_cod_data_source_block m-C15H10N2O2
_cod_database_code 2312062
_shelx_space_group_comment
;
The symmetry employed for this shelxl refinement is uniquely defined
by the following loop, which should always be used as a source of
symmetry information in preference to the above space-group names.
They are only intended as comments.
;
_shelx_estimated_absorpt_t_min 0.959
_shelx_estimated_absorpt_t_max 0.975

loop_
_space_group_symop_operation_xyz
'x, y, z'
'-x, -y, -z'

loop_
_atom_site_type_symbol
_atom_site_label
_atom_site_fract_x
_atom_site_fract_y
_atom_site_fract_z
_atom_site_U_iso_or_equiv
_atom_site_adp_type
_atom_site_calc_flag
_atom_site_occupancy
_atom_site_disorder_assembly
_atom_site_disorder_group
O O1 0.56496(10) 0.59440(10) 0.80203(7) 0.01795(16) Uani d 1 . .
O O2 0.87906(10) 0.47550(9) 1.17760(7) 0.01716(16) Uani d 1 . .
N N1 0.95411(13) 0.23336(15) 0.44743(10) 0.0277(2) Uani d 1 . .
N N2 0.46049(13) -0.06002(13) 0.21559(10) 0.0253(2) Uani d 1 . .
C C1 0.69339(13) 0.64698(13) 0.92463(10) 0.01494(18) Uani d 1 . .
C C2 0.72490(12) 0.52173(12) 0.97939(9) 0.01389(18) Uani d 1 . .
H H2A 0.668855 0.398795 0.929816 0.017 Uiso calc 1 . .
C C3 0.84135(13) 0.58336(12) 1.10919(9) 0.01423(18) Uani d 1 . .
C C4 0.92411(14) 0.76450(13) 1.18106(10) 0.01779(19) Uani d 1 . .
H H4A 1.004512 0.805311 1.269112 0.021 Uiso calc 1 . .
C C5 0.88827(14) 0.88403(13) 1.12324(11) 0.0203(2) Uani d 1 . .
H H5A 0.943632 1.007075 1.172592 0.024 Uiso calc 1 . .
C C6 0.77200(14) 0.82629(13) 0.99356(10) 0.0186(2) Uani d 1 . .
H H6A 0.747571 0.908341 0.953705 0.022 Uiso calc 1 . .
C C7 0.55405(13) 0.45928(12) 0.68822(9) 0.01418(18) Uani d 1 . .
C C8 0.70450(12) 0.42664(12) 0.65164(9) 0.01438(18) Uani d 1 . .
H H8A 0.820847 0.493469 0.709832 0.017 Uiso calc 1 . .
C C9 0.67994(12) 0.29370(12) 0.52775(9) 0.01387(18) Uani d 1 . .
C C10 0.50752(12) 0.19245(12) 0.44232(9) 0.01434(18) Uani d 1 . .
C C11 0.35970(13) 0.22881(13) 0.48119(10) 0.01664(19) Uani d 1 . .
H H11A 0.242865 0.161880 0.423787 0.020 Uiso calc 1 . .
C C12 0.38297(13) 0.36220(13) 0.60321(10) 0.01613(19) Uani d 1 . .
H H12A 0.282369 0.387620 0.629065 0.019 Uiso calc 1 . .
C C13 0.83370(13) 0.26098(14) 0.48459(10) 0.0185(2) Uani d 1 . .
C C14 0.48277(13) 0.05290(13) 0.31588(10) 0.01762(19) Uani d 1 . .
C C15 0.79525(14) 0.28892(13) 1.10841(11) 0.0189(2) Uani d 1 . .
H H15A 0.829282 0.225820 1.168675 0.028 Uiso calc 1 . .
H H15B 0.835383 0.260815 1.018882 0.028 Uiso calc 1 . .
H H15C 0.663676 0.252294 1.090253 0.028 Uiso calc 1 . .

loop_
_atom_site_aniso_label
_atom_site_aniso_U_11
_atom_site_aniso_U_22
_atom_site_aniso_U_33
_atom_site_aniso_U_12
_atom_site_aniso_U_13
_atom_site_aniso_U_23
O1 0.0233(4) 0.0224(4) 0.0123(3) 0.0155(3) 0.0020(3) 0.0032(3)
O2 0.0211(3) 0.0165(3) 0.0143(3) 0.0086(3) 0.0001(3) 0.0046(3)
N1 0.0205(4) 0.0418(6) 0.0197(4) 0.0167(4) 0.0019(3) 0.0014(4)
N2 0.0272(5) 0.0235(5) 0.0203(4) 0.0083(4) 0.0016(4) 0.0019(3)
C1 0.0167(4) 0.0193(4) 0.0115(4) 0.0094(3) 0.0045(3) 0.0051(3)
C2 0.0156(4) 0.0145(4) 0.0126(4) 0.0073(3) 0.0041(3) 0.0034(3)
C3 0.0163(4) 0.0164(4) 0.0124(4) 0.0081(3) 0.0049(3) 0.0052(3)
C4 0.0195(4) 0.0176(5) 0.0135(4) 0.0060(4) 0.0021(3) 0.0022(3)
C5 0.0246(5) 0.0141(4) 0.0198(5) 0.0064(4) 0.0047(4) 0.0027(4)
C6 0.0240(5) 0.0170(4) 0.0184(4) 0.0105(4) 0.0063(4) 0.0068(4)
C7 0.0187(4) 0.0165(4) 0.0110(4) 0.0097(3) 0.0042(3) 0.0059(3)
C8 0.0139(4) 0.0178(4) 0.0123(4) 0.0070(3) 0.0019(3) 0.0050(3)
C9 0.0136(4) 0.0179(4) 0.0122(4) 0.0078(3) 0.0025(3) 0.0056(3)
C10 0.0148(4) 0.0164(4) 0.0126(4) 0.0063(3) 0.0022(3) 0.0055(3)
C11 0.0126(4) 0.0212(5) 0.0167(4) 0.0060(3) 0.0022(3) 0.0076(4)
C12 0.0150(4) 0.0222(5) 0.0160(4) 0.0100(4) 0.0055(3) 0.0090(3)
C13 0.0170(4) 0.0247(5) 0.0127(4) 0.0096(4) 0.0003(3) 0.0026(3)
C14 0.0159(4) 0.0196(5) 0.0166(4) 0.0060(3) 0.0012(3) 0.0062(4)
C15 0.0244(5) 0.0160(4) 0.0181(4) 0.0099(4) 0.0029(4) 0.0058(3)

loop_
_atom_type_symbol
_atom_type_description
_atom_type_scat_dispersion_real
_atom_type_scat_dispersion_imag
_atom_type_scat_source
C C 0.0033 0.0016 'International Tables Vol C Tables 4.2.6.8 and 6.1.1.4'
H H 0.0000 0.0000 'International Tables Vol C Tables 4.2.6.8 and 6.1.1.4'
N N 0.0061 0.0033 'International Tables Vol C Tables 4.2.6.8 and 6.1.1.4'
O O 0.0106 0.0060 'International Tables Vol C Tables 4.2.6.8 and 6.1.1.4'

loop_
_geom_angle_atom_site_label_1
_geom_angle_atom_site_label_2
_geom_angle_atom_site_label_3
_geom_angle_site_symmetry_1
_geom_angle_site_symmetry_3
_geom_angle
_geom_angle_publ_flag
C7 O1 C1 . . 120.56(7) ?
C3 O2 C15 . . 117.05(7) ?
C6 C1 C2 . . 122.83(9) ?
C6 C1 O1 . . 116.08(8) ?
C2 C1 O1 . . 120.80(8) ?
C3 C2 C1 . . 117.62(8) ?
C3 C2 H2A . . 121.2 ?
C1 C2 H2A . . 121.2 ?
O2 C3 C2 . . 123.86(8) ?
O2 C3 C4 . . 115.26(8) ?
C2 C3 C4 . . 120.85(9) ?
C5 C4 C3 . . 119.61(9) ?
C5 C4 H4A . . 120.2 ?
C3 C4 H4A . . 120.2 ?
C4 C5 C6 . . 120.85(9) ?
C4 C5 H5A . . 119.6 ?
C6 C5 H5A . . 119.6 ?
C1 C6 C5 . . 118.24(9) ?
C1 C6 H6A . . 120.9 ?
C5 C6 H6A . . 120.9 ?
O1 C7 C12 . . 115.57(8) ?
O1 C7 C8 . . 123.07(8) ?
C12 C7 C8 . . 121.20(9) ?
C9 C8 C7 . . 118.33(8) ?
C9 C8 H8A . . 120.8 ?
C7 C8 H8A . . 120.8 ?
C8 C9 C10 . . 121.08(8) ?
C8 C9 C13 . . 119.63(8) ?
C10 C9 C13 . . 119.28(8) ?
C11 C10 C9 . . 119.29(8) ?
C11 C10 C14 . . 119.99(8) ?
C9 C10 C14 . . 120.72(8) ?
C12 C11 C10 . . 120.09(9) ?
C12 C11 H11A . . 120.0 ?
C10 C11 H11A . . 120.0 ?
C11 C12 C7 . . 119.99(9) ?
C11 C12 H12A . . 120.0 ?
C7 C12 H12A . . 120.0 ?
N1 C13 C9 . . 178.59(10) ?
N2 C14 C10 . . 178.88(11) ?
O2 C15 H15A . . 109.5 ?
O2 C15 H15B . . 109.5 ?
H15A C15 H15B . . 109.5 ?
O2 C15 H15C . . 109.5 ?
H15A C15 H15C . . 109.5 ?
H15B C15 H15C . . 109.5 ?

loop_
_geom_bond_atom_site_label_1
_geom_bond_atom_site_label_2
_geom_bond_site_symmetry_2
_geom_bond_distance
_geom_bond_publ_flag
O1 C7 . 1.3658(11) ?
O1 C1 . 1.3959(11) ?
O2 C3 . 1.3669(11) ?
O2 C15 . 1.4303(12) ?
N1 C13 . 1.1464(14) ?
N2 C14 . 1.1468(14) ?
C1 C6 . 1.3782(14) ?
C1 C2 . 1.3954(13) ?
C2 C3 . 1.3915(13) ?
C2 H2A . 0.9500 ?
C3 C4 . 1.3975(13) ?
C4 C5 . 1.3835(14) ?
C4 H4A . 0.9500 ?
C5 C6 . 1.3934(15) ?
C5 H5A . 0.9500 ?
C6 H6A . 0.9500 ?
C7 C12 . 1.3939(14) ?
C7 C8 . 1.3942(13) ?
C8 C9 . 1.3914(12) ?
C8 H8A . 0.9500 ?
C9 C10 . 1.4067(13) ?
C9 C13 . 1.4404(13) ?
C10 C11 . 1.3946(13) ?
C10 C14 . 1.4384(13) ?
C11 C12 . 1.3834(13) ?
C11 H11A . 0.9500 ?
C12 H12A . 0.9500 ?
C15 H15A . 0.9800 ?
C15 H15B . 0.9800 ?
C15 H15C . 0.9800 ?

loop_
_geom_hbond_atom_site_label_D
_geom_hbond_atom_site_label_H
_geom_hbond_atom_site_label_A
_geom_hbond_site_symmetry_A
_geom_hbond_distance_DH
_geom_hbond_distance_HA
_geom_hbond_distance_DA
_geom_hbond_angle_DHA
_geom_hbond_publ_flag
C2 H2A N2 2_656 0.95 2.64 3.5839(13) 175.1 yes
C8 H8A O2 2_767 0.95 2.47 3.3447(11) 152.7 yes
C11 H11A N1 1_455 0.95 2.62 3.2718(13) 126.3 yes
C12 H12A N1 1_455 0.95 2.74 3.3325(13) 120.9 yes
C12 H12A O2 2_667 0.95 2.67 3.5343(12) 151.0 yes

_cod_database_fobs_code 2312062
